data_7118797
loop_
_publ_author_name
'Li, Xuezhao'
'Wu, Jinguo'
'He, Cheng'
'Zhang, Rong'
'Duan, Chunying'

_publ_section_title
;
 Multicomponent self-assembly of a pentanuclear Ir-Zn heterometal-organic
 polyhedron for carbon dioxide fixation and sulfite sequestration.
;
_journal_issue 29
_journal_name_full 'Chemical communications (Cambridge, England)'
_journal_page_first 5104
_journal_page_last 5107
_journal_paper_doi 10.1039/c6cc00064a
_journal_volume 52
_journal_year 2016
_chemical_formula_sum 'C118 H104 B4 F16 Ir2 N24 O6 S Zn3'
_chemical_formula_weight 2914.06
_chemical_name_systematic Ir-Zn3
_space_group_IT_number 14
_symmetry_cell_setting monoclinic
_symmetry_space_group_name_Hall '-P 2ybc'
_symmetry_space_group_name_H-M 'P 1 21/c 1'
_atom_sites_solution_hydrogens geom
_atom_sites_solution_primary direct
_atom_sites_solution_secondary difmap
_audit_creation_method SHELXL-97
_audit_update_record
;
2016-01-04 deposited with the CCDC.
2016-02-23 downloaded from the CCDC.
;
_cell_angle_alpha 90.00
_cell_angle_beta 112.374(5)
_cell_angle_gamma 90.00
_cell_formula_units_Z 4
_cell_length_a 29.347(3)
_cell_length_b 18.8722(16)
_cell_length_c 25.160(2)
_cell_measurement_reflns_used 8921
_cell_measurement_temperature 200(2)
_cell_measurement_theta_max 27.39
_cell_measurement_theta_min 2.18
_cell_volume 12886(2)
_computing_cell_refinement 'Bruker SAINT'
_computing_data_collection 'Bruker APEX2'
_computing_data_reduction 'Bruker SAINT'
_computing_molecular_graphics 'Bruker SHELXTL'
_computing_publication_material 'Bruker SHELXTL'
_computing_structure_refinement 'SHELXL-97 (Sheldrick, 2008)'
_computing_structure_solution 'SHELXS-97 (Sheldrick, 2008)'
_diffrn_ambient_temperature 200(2)
_diffrn_measured_fraction_theta_full 0.999
_diffrn_measured_fraction_theta_max 0.999
_diffrn_measurement_device_type 'Bruker APEX-II CCD'
_diffrn_measurement_method '\f and \w scans'
_diffrn_radiation_monochromator graphite
_diffrn_radiation_source 'fine-focus sealed tube'
_diffrn_radiation_type MoK\a
_diffrn_radiation_wavelength 0.71073
_diffrn_reflns_av_R_equivalents 0.1099
_diffrn_reflns_av_sigmaI/netI 0.1262
_diffrn_reflns_limit_h_max 34
_diffrn_reflns_limit_h_min -34
_diffrn_reflns_limit_k_max 22
_diffrn_reflns_limit_k_min -22
_diffrn_reflns_limit_l_max 29
_diffrn_reflns_limit_l_min -29
_diffrn_reflns_number 78788
_diffrn_reflns_theta_full 25.00
_diffrn_reflns_theta_max 25.00
_diffrn_reflns_theta_min 1.62
_exptl_absorpt_coefficient_mu 2.708
_exptl_absorpt_correction_T_max 0.5872
_exptl_absorpt_correction_T_min 0.5176
_exptl_absorpt_correction_type empirical
_exptl_absorpt_process_details SADABS
_exptl_crystal_colour 'wine red'
_exptl_crystal_density_diffrn 1.502
_exptl_crystal_density_method 'not measured'
_exptl_crystal_description block
_exptl_crystal_F_000 5808
_exptl_crystal_size_max 0.28
_exptl_crystal_size_mid 0.24
_exptl_crystal_size_min 0.22
_refine_diff_density_max 2.153
_refine_diff_density_min -1.414
_refine_diff_density_rms 0.163
_refine_ls_extinction_method none
_refine_ls_goodness_of_fit_ref 1.012
_refine_ls_hydrogen_treatment constr
_refine_ls_matrix_type full
_refine_ls_number_parameters 1599
_refine_ls_number_reflns 22661
_refine_ls_number_restraints 103
_refine_ls_restrained_S_all 1.017
_refine_ls_R_factor_all 0.1414
_refine_ls_R_factor_gt 0.0737
_refine_ls_shift/su_max 0.033
_refine_ls_shift/su_mean 0.000
_refine_ls_structure_factor_coef Fsqd
_refine_ls_weighting_details 'calc w=1/[\s^2^(Fo^2^)+(0.1019P)^2^+0.0000P] where P=(Fo^2^+2Fc^2^)/3'
_refine_ls_weighting_scheme calc
_refine_ls_wR_factor_gt 0.1797
_refine_ls_wR_factor_ref 0.2030
_reflns_number_gt 12786
_reflns_number_total 22661
_reflns_threshold_expression >2sigma(I)
_cod_data_source_file c6cc00064a2.cif
_cod_data_source_block 1
_cod_depositor_comments
;
The following automatic conversions were performed:

'_symmetry_cell_setting' value 'Monoclinic' changed to 'monoclinic'
according to
/usr/data/users/saulius/crontab/automatic-downloads/rss-feeds/RSC/lib/dictionaries/cif_core.dic
dictionary named 'cif_core.dic' version 2.4.2 from 2011-04-26.

Automatic conversion script
Id: cif_fix_values 4268 2015-11-12 08:31:59Z antanas 

 Adding full bibliography for 7118795--7118797.cif.
;
_cod_original_cell_volume 12885.5(19)
_cod_original_sg_symbol_H-M 'P2(1)/c  '
_cod_database_code 7118797

loop_
_symmetry_equiv_pos_as_xyz
'x, y, z'
'-x, y+1/2, -z+1/2'
'-x, -y, -z'
'x, -y-1/2, z-1/2'

loop_
_atom_site_label
_atom_site_type_symbol
_atom_site_fract_x
_atom_site_fract_y
_atom_site_fract_z
_atom_site_U_iso_or_equiv
_atom_site_adp_type
_atom_site_occupancy
_atom_site_symmetry_multiplicity
_atom_site_calc_flag
_atom_site_refinement_flags
_atom_site_disorder_assembly
_atom_site_disorder_group
Ir1 Ir 1.158249(9) 0.987554(12) -0.854042(9) 0.03020(7) Uani 1 1 d . . .
Ir2 Ir 1.307557(9) 1.008740(13) -0.410699(9) 0.03670(7) Uani 1 1 d . . .
Zn1 Zn 1.14998(3) 1.09533(4) -0.63354(3) 0.0404(2) Uani 1 1 d . . .
Zn2 Zn 1.32540(3) 1.05828(4) -0.63398(3) 0.0373(2) Uani 1 1 d . . .
Zn3 Zn 1.21936(3) 0.83856(4) -0.62701(3) 0.0357(2) Uani 1 1 d . . .
N11 N 1.10527(17) 1.0620(2) -0.90534(17) 0.0338(14) Uani 1 1 d . . .
N12 N 1.28770(18) 1.1504(2) -0.68318(18) 0.0367(15) Uani 1 1 d . . .
N13 N 1.36601(18) 1.1384(2) -0.58275(17) 0.0394(16) Uani 1 1 d . A .
N14 N 1.20420(17) 0.9964(2) -0.9017(2) 0.0386(15) Uani 1 1 d . . .
N15 N 1.26540(17) 0.8141(2) -0.67554(18) 0.0394(15) Uani 1 1 d . . .
N16 N 1.27007(18) 0.7699(3) -0.57242(19) 0.0451(17) Uani 1 1 d . A .
N17 N 1.11935(17) 0.8959(2) -0.89752(17) 0.0362(15) Uani 1 1 d . . .
N18 N 1.09109(19) 1.0211(3) -0.68048(19) 0.0444(16) Uani 1 1 d . . .
N19 N 1.11101(19) 1.0922(3) -0.58057(19) 0.0500(17) Uani 1 1 d . A .
N20 N 1.33374(18) 0.9160(3) -0.35997(16) 0.0384(15) Uani 1 1 d . . .
N21 N 1.36917(18) 0.9687(2) -0.58784(18) 0.0378(15) Uani 1 1 d . . .
N22 N 1.35859(19) 1.0279(3) -0.68903(18) 0.0413(16) Uani 1 1 d . A .
N23 N 1.26606(18) 1.0476(3) -0.36342(18) 0.0438(17) Uani 1 1 d . . .
N24 N 1.17144(18) 0.8495(3) -0.57866(18) 0.0408(16) Uani 1 1 d . . .
N25 N 1.15799(17) 0.7819(2) -0.67758(18) 0.0360(15) Uani 1 1 d . A .
N26 N 1.37180(18) 1.0702(2) -0.36740(17) 0.0373(15) Uani 1 1 d . . .
N27 N 1.20039(17) 1.1805(3) -0.58951(17) 0.0403(16) Uani 1 1 d . . .
N28 N 1.12216(19) 1.1783(3) -0.69084(19) 0.0465(17) Uani 1 1 d . A .
C101 C 1.0670(2) 1.0507(3) -0.9526(2) 0.044(2) Uani 1 1 d . . .
H10A H 1.0610 1.0047 -0.9668 0.053 Uiso 1 1 calc R . .
C102 C 1.0354(3) 1.1032(4) -0.9823(3) 0.063(3) Uani 1 1 d . . .
H10B H 1.0087 1.0923 -1.0157 0.076 Uiso 1 1 calc R . .
C103 C 1.0430(3) 1.1713(4) -0.9631(3) 0.061(3) Uani 1 1 d . . .
H10C H 1.0215 1.2072 -0.9829 0.074 Uiso 1 1 calc R . .
C104 C 1.0830(2) 1.1859(3) -0.9137(3) 0.050(2) Uani 1 1 d . . .
H10D H 1.0893 1.2319 -0.8994 0.059 Uiso 1 1 calc R . .
C105 C 1.1141(2) 1.1299(3) -0.8855(2) 0.0388(19) Uani 1 1 d . . .
C106 C 1.1596(2) 1.1396(3) -0.8313(2) 0.0336(17) Uani 1 1 d . . .
C107 C 1.1737(2) 1.2049(3) -0.8048(2) 0.0403(19) Uani 1 1 d . . .
H10E H 1.1550 1.2449 -0.8206 0.048 Uiso 1 1 calc R . .
C108 C 1.2153(2) 1.2109(3) -0.7553(2) 0.043(2) Uani 1 1 d . . .
H10F H 1.2241 1.2542 -0.7366 0.052 Uiso 1 1 calc R . .
C109 C 1.2440(2) 1.1503(3) -0.7336(2) 0.0348(18) Uani 1 1 d . . .
C110 C 1.2305(2) 1.0856(3) -0.7605(2) 0.0313(17) Uani 1 1 d . . .
H11B H 1.2505 1.0464 -0.7453 0.038 Uiso 1 1 calc R . .
C111 C 1.18686(19) 1.0765(3) -0.8109(2) 0.0269(16) Uani 1 1 d . . .
C112 C 1.3053(2) 1.2069(3) -0.6555(2) 0.0412(19) Uani 1 1 d . . .
H11E H 1.2897 1.2501 -0.6685 0.049 Uiso 1 1 calc R A .
C113 C 1.3512(2) 1.2040(3) -0.6018(2) 0.041(2) Uani 1 1 d . A .
C114 C 1.3749(3) 1.2637(4) -0.5740(2) 0.058(2) Uani 1 1 d . . .
H11F H 1.3629 1.3081 -0.5886 0.069 Uiso 1 1 calc R A .
C115 C 1.4151(3) 1.2584(4) -0.5262(3) 0.070(3) Uani 1 1 d . . .
H11G H 1.4312 1.2989 -0.5071 0.084 Uiso 1 1 calc R . .
C116 C 1.4320(3) 1.1940(4) -0.5061(3) 0.072(3) Uani 1 1 d . . .
H11H H 1.4601 1.1889 -0.4727 0.086 Uiso 1 1 calc R A .
C117 C 1.4066(3) 1.1342(4) -0.5363(2) 0.057(2) Uani 1 1 d . A .
H11I H 1.4190 1.0896 -0.5227 0.069 Uiso 1 1 calc R . .
C121 C 1.1954(3) 1.0362(3) -0.9487(2) 0.053(2) Uani 1 1 d . . .
H12A H 1.1659 1.0612 -0.9638 0.063 Uiso 1 1 calc R . .
C122 C 1.2282(3) 1.0413(4) -0.9755(2) 0.062(2) Uani 1 1 d . . .
H12B H 1.2206 1.0678 -1.0089 0.075 Uiso 1 1 calc R . .
C123 C 1.2733(3) 1.0061(4) -0.9515(3) 0.059(2) Uani 1 1 d . . .
H12C H 1.2970 1.0115 -0.9674 0.071 Uiso 1 1 calc R . .
C124 C 1.2823(2) 0.9642(3) -0.9053(2) 0.044(2) Uani 1 1 d . . .
H12D H 1.3113 0.9380 -0.8906 0.053 Uiso 1 1 calc R . .
C125 C 1.2476(2) 0.9605(3) -0.8796(2) 0.0341(18) Uani 1 1 d . . .
C126 C 1.2537(2) 0.9192(3) -0.8273(2) 0.0333(17) Uani 1 1 d . . .
C127 C 1.2954(2) 0.8789(3) -0.7992(2) 0.0370(18) Uani 1 1 d . . .
H12E H 1.3202 0.8761 -0.8137 0.044 Uiso 1 1 calc R . .
C128 C 1.3000(2) 0.8424(3) -0.7489(2) 0.0344(18) Uani 1 1 d . . .
H12F H 1.3280 0.8155 -0.7298 0.041 Uiso 1 1 calc R . .
C129 C 1.2628(2) 0.8461(3) -0.7271(2) 0.0338(18) Uani 1 1 d . . .
C130 C 1.2206(2) 0.8876(3) -0.7567(2) 0.0331(17) Uani 1 1 d . . .
H13A H 1.1958 0.8908 -0.7423 0.040 Uiso 1 1 calc R . .
C131 C 1.21544(19) 0.9244(3) -0.8079(2) 0.0266(16) Uani 1 1 d . . .
C132 C 1.2982(2) 0.7710(3) -0.6489(2) 0.047(2) Uani 1 1 d . . .
H13C H 1.3206 0.7566 -0.6648 0.057 Uiso 1 1 calc R A .
C133 C 1.3027(2) 0.7422(3) -0.5924(2) 0.047(2) Uani 1 1 d . A .
C134 C 1.3370(3) 0.6933(4) -0.5632(3) 0.080(3) Uani 1 1 d . . .
H13D H 1.3590 0.6761 -0.5787 0.096 Uiso 1 1 calc R A .
C135 C 1.3393(3) 0.6692(4) -0.5101(3) 0.074(3) Uani 1 1 d . . .
H13E H 1.3628 0.6362 -0.4892 0.089 Uiso 1 1 calc R . .
C136 C 1.3062(3) 0.6953(4) -0.4901(3) 0.062(2) Uani 1 1 d . . .
H13F H 1.3063 0.6792 -0.4552 0.074 Uiso 1 1 calc R A .
C137 C 1.2717(3) 0.7465(4) -0.5213(2) 0.056(2) Uani 1 1 d . A .
H13G H 1.2496 0.7646 -0.5063 0.067 Uiso 1 1 calc R . .
C141 C 1.1247(2) 0.8639(3) -0.9437(2) 0.0403(19) Uani 1 1 d . . .
H14A H 1.1445 0.8851 -0.9604 0.048 Uiso 1 1 calc R . .
C142 C 1.1018(3) 0.8021(3) -0.9655(2) 0.054(2) Uani 1 1 d . . .
H14B H 1.1064 0.7810 -0.9965 0.065 Uiso 1 1 calc R . .
C143 C 1.0717(2) 0.7705(3) -0.9417(2) 0.047(2) Uani 1 1 d . . .
H14C H 1.0555 0.7286 -0.9574 0.057 Uiso 1 1 calc R . .
C144 C 1.0650(2) 0.8013(3) -0.8933(2) 0.046(2) Uani 1 1 d . . .
H14D H 1.0458 0.7794 -0.8761 0.055 Uiso 1 1 calc R . .
C145 C 1.0885(2) 0.8654(3) -0.8730(2) 0.0340(18) Uani 1 1 d . . .
C146 C 1.0869(2) 0.9052(3) -0.8239(2) 0.0343(18) Uani 1 1 d . . .
C147 C 1.0566(2) 0.8833(3) -0.7959(2) 0.045(2) Uani 1 1 d . . .
H14E H 1.0367 0.8435 -0.8087 0.054 Uiso 1 1 calc R . .
C148 C 1.0563(2) 0.9205(3) -0.7497(3) 0.050(2) Uani 1 1 d . . .
H14F H 1.0367 0.9057 -0.7302 0.060 Uiso 1 1 calc R . .
C149 C 1.0858(2) 0.9813(3) -0.7315(2) 0.0397(19) Uani 1 1 d . . .
C150 C 1.11603(19) 1.0021(3) -0.7600(2) 0.0312(17) Uani 1 1 d . . .
H15A H 1.1362 1.0415 -0.7469 0.037 Uiso 1 1 calc R . .
C151 C 1.1168(2) 0.9652(3) -0.8077(2) 0.0299(17) Uani 1 1 d . . .
C152 C 1.0626(3) 1.0103(4) -0.6535(3) 0.075(3) Uani 1 1 d . . .
H15C H 1.0371 0.9774 -0.6668 0.090 Uiso 1 1 calc R A .
C153 C 1.0712(3) 1.0514(4) -0.6008(3) 0.073(2) Uani 1 1 d . A .
C154 C 1.0365(3) 1.0467(5) -0.5735(3) 0.102(3) Uani 1 1 d . . .
H15D H 1.0081 1.0194 -0.5891 0.122 Uiso 1 1 calc R A .
C155 C 1.0468(3) 1.0849(4) -0.5221(3) 0.096(3) Uani 1 1 d . . .
H15E H 1.0257 1.0831 -0.5024 0.115 Uiso 1 1 calc R . .
C156 C 1.0892(3) 1.1251(4) -0.5019(3) 0.075(3) Uani 1 1 d . . .
H15F H 1.0965 1.1509 -0.4682 0.091 Uiso 1 1 calc R A .
C157 C 1.1214(3) 1.1281(3) -0.5305(2) 0.057(2) Uani 1 1 d . A .
H15G H 1.1502 1.1548 -0.5153 0.069 Uiso 1 1 calc R . .
C201 C 1.3295(3) 0.9031(4) -0.3099(2) 0.056(2) Uani 1 1 d . . .
H20B H 1.3126 0.9351 -0.2959 0.067 Uiso 1 1 calc R . .
C202 C 1.3502(3) 0.8418(4) -0.2781(3) 0.063(3) Uani 1 1 d . . .
H20C H 1.3477 0.8330 -0.2429 0.076 Uiso 1 1 calc R . .
C203 C 1.3743(3) 0.7952(4) -0.3008(3) 0.061(2) Uani 1 1 d . . .
H20D H 1.3879 0.7539 -0.2809 0.073 Uiso 1 1 calc R . .
C204 C 1.3782(3) 0.8089(4) -0.3506(2) 0.058(2) Uani 1 1 d . . .
H20E H 1.3946 0.7772 -0.3654 0.069 Uiso 1 1 calc R . .
C205 C 1.3582(2) 0.8692(3) -0.3802(2) 0.0381(19) Uani 1 1 d . . .
C206 C 1.3620(2) 0.8934(3) -0.4350(2) 0.0337(17) Uani 1 1 d . . .
C207 C 1.3845(2) 0.8519(3) -0.4634(2) 0.045(2) Uani 1 1 d . . .
H20F H 1.3971 0.8078 -0.4484 0.054 Uiso 1 1 calc R . .
C208 C 1.3885(2) 0.8746(3) -0.5137(2) 0.049(2) Uani 1 1 d . . .
H20G H 1.4040 0.8466 -0.5322 0.059 Uiso 1 1 calc R . .
C209 C 1.3691(2) 0.9403(3) -0.5359(2) 0.0391(19) Uani 1 1 d . . .
C210 C 1.3462(2) 0.9817(3) -0.5071(2) 0.0337(18) Uani 1 1 d . . .
H21B H 1.3338 1.0259 -0.5220 0.040 Uiso 1 1 calc R . .
C211 C 1.3415(2) 0.9586(3) -0.4558(2) 0.0367(19) Uani 1 1 d . . .
C212 C 1.3903(2) 0.9385(3) -0.6181(2) 0.049(2) Uani 1 1 d . . .
H21D H 1.4079 0.8967 -0.6055 0.059 Uiso 1 1 calc R A .
C213 C 1.3864(2) 0.9705(3) -0.6729(2) 0.046(2) Uani 1 1 d . A .
C214 C 1.4144(2) 0.9433(3) -0.7029(2) 0.051(2) Uani 1 1 d . . .
H21E H 1.4344 0.9037 -0.6899 0.061 Uiso 1 1 calc R A .
C215 C 1.4107(3) 0.9784(4) -0.7528(3) 0.067(3) Uani 1 1 d . . .
H21F H 1.4280 0.9621 -0.7746 0.080 Uiso 1 1 calc R . .
C216 C 1.3813(3) 1.0376(4) -0.7699(3) 0.059(2) Uani 1 1 d . . .
H21G H 1.3786 1.0617 -0.8031 0.071 Uiso 1 1 calc R A .
C217 C 1.3556(2) 1.0610(4) -0.7370(2) 0.053(2) Uani 1 1 d . A .
H21H H 1.3356 1.1009 -0.7487 0.063 Uiso 1 1 calc R . .
C221 C 1.2846(2) 1.0912(3) -0.3177(2) 0.048(2) Uani 1 1 d . . .
H22A H 1.3172 1.1056 -0.3065 0.058 Uiso 1 1 calc R . .
C222 C 1.2580(3) 1.1154(4) -0.2869(3) 0.076(3) Uani 1 1 d . . .
H22B H 1.2719 1.1441 -0.2546 0.092 Uiso 1 1 calc R . .
C223 C 1.2077(3) 1.0940(4) -0.3072(3) 0.088(3) Uani 1 1 d . . .
H22C H 1.1879 1.1075 -0.2875 0.105 Uiso 1 1 calc R . .
C224 C 1.1880(3) 1.0525(4) -0.3572(3) 0.074(3) Uani 1 1 d . . .
H22D H 1.1546 1.0415 -0.3724 0.088 Uiso 1 1 calc R . .
C225 C 1.2186(2) 1.0280(3) -0.3836(2) 0.044(2) Uani 1 1 d . . .
C226 C 1.2044(2) 0.9800(3) -0.4339(2) 0.0398(19) Uani 1 1 d . . .
C227 C 1.1568(2) 0.9537(4) -0.4607(3) 0.054(2) Uani 1 1 d . . .
H22F H 1.1328 0.9667 -0.4468 0.065 Uiso 1 1 calc R . .
C228 C 1.1445(2) 0.9093(3) -0.5069(3) 0.054(2) Uani 1 1 d . . .
H22G H 1.1127 0.8914 -0.5239 0.065 Uiso 1 1 calc R . .
C229 C 1.1804(2) 0.8913(3) -0.5280(2) 0.0402(19) Uani 1 1 d . . .
C230 C 1.2277(2) 0.9183(3) -0.5012(2) 0.0370(18) Uani 1 1 d . . .
H23B H 1.2514 0.9060 -0.5158 0.044 Uiso 1 1 calc R . .
C231 C 1.2416(2) 0.9625(3) -0.4536(2) 0.0406(19) Uani 1 1 d . . .
C232 C 1.1298(2) 0.8200(4) -0.6045(2) 0.050(2) Uani 1 1 d . . .
H23D H 1.1049 0.8243 -0.5904 0.060 Uiso 1 1 calc R A .
C233 C 1.1219(2) 0.7792(3) -0.6569(2) 0.046(2) Uani 1 1 d . A .
C234 C 1.0773(3) 0.7428(4) -0.6860(3) 0.071(3) Uani 1 1 d . . .
H23A H 1.0525 0.7423 -0.6716 0.085 Uiso 1 1 calc R A .
C235 C 1.0714(3) 0.7079(4) -0.7363(3) 0.066(3) Uani 1 1 d . . .
H23G H 1.0423 0.6837 -0.7564 0.079 Uiso 1 1 calc R . .
C236 C 1.1076(3) 0.7089(3) -0.7562(2) 0.050(2) Uani 1 1 d . . .
H23H H 1.1039 0.6848 -0.7899 0.060 Uiso 1 1 calc R A .
C237 C 1.1518(2) 0.7470(3) -0.7258(2) 0.048(2) Uani 1 1 d . A .
H23I H 1.1768 0.7475 -0.7399 0.058 Uiso 1 1 calc R . .
C241 C 1.4086(3) 1.0521(4) -0.3203(3) 0.063(3) Uani 1 1 d . . .
H24A H 1.4068 1.0094 -0.3028 0.076 Uiso 1 1 calc R . .
C242 C 1.4511(3) 1.0949(4) -0.2947(3) 0.068(3) Uani 1 1 d . . .
H24B H 1.4774 1.0787 -0.2627 0.081 Uiso 1 1 calc R . .
C243 C 1.4531(3) 1.1593(4) -0.3172(3) 0.065(3) Uani 1 1 d . . .
H24C H 1.4802 1.1889 -0.3009 0.077 Uiso 1 1 calc R . .
C244 C 1.4127(2) 1.1797(3) -0.3661(2) 0.052(2) Uani 1 1 d . . .
H24D H 1.4129 1.2235 -0.3830 0.063 Uiso 1 1 calc R . .
C245 C 1.3720(2) 1.1350(3) -0.3898(2) 0.042(2) Uani 1 1 d . . .
C246 C 1.3278(2) 1.1504(3) -0.4413(2) 0.0351(18) Uani 1 1 d . . .
C247 C 1.3216(2) 1.2147(3) -0.4707(2) 0.042(2) Uani 1 1 d . . .
H24E H 1.3458 1.2494 -0.4573 0.051 Uiso 1 1 calc R . .
C248 C 1.2808(2) 1.2275(3) -0.5183(2) 0.045(2) Uani 1 1 d . . .
H24F H 1.2771 1.2706 -0.5374 0.054 Uiso 1 1 calc R . .
C249 C 1.2441(2) 1.1752(3) -0.5387(2) 0.0334(17) Uani 1 1 d . . .
C250 C 1.2492(2) 1.1137(3) -0.5089(2) 0.0321(17) Uani 1 1 d . . .
H25A H 1.2238 1.0806 -0.5219 0.039 Uiso 1 1 calc R . .
C251 C 1.2914(2) 1.0974(3) -0.4589(2) 0.0369(18) Uani 1 1 d . . .
C252 C 1.1898(2) 1.2382(3) -0.6196(2) 0.049(2) Uani 1 1 d . . .
H25C H 1.2095 1.2781 -0.6071 0.059 Uiso 1 1 calc R A .
C253 C 1.1461(2) 1.2398(4) -0.6738(2) 0.050(2) Uani 1 1 d . A .
C254 C 1.1309(3) 1.3024(4) -0.7038(3) 0.062(3) Uani 1 1 d . . .
H25D H 1.1473 1.3448 -0.6899 0.074 Uiso 1 1 calc R A .
C255 C 1.0899(3) 1.3000(4) -0.7557(3) 0.069(3) Uani 1 1 d . . .
H25E H 1.0793 1.3404 -0.7783 0.083 Uiso 1 1 calc R . .
C256 C 1.0666(3) 1.2387(4) -0.7720(3) 0.057(2) Uani 1 1 d . . .
H25F H 1.0391 1.2362 -0.8062 0.068 Uiso 1 1 calc R A .
C257 C 1.0826(2) 1.1791(4) -0.7389(2) 0.050(2) Uani 1 1 d . A .
H25G H 1.0648 1.1373 -0.7509 0.060 Uiso 1 1 calc R . .
S1 S 1.23254(11) 0.99702(15) -0.62961(17) 0.0545(10) Uani 0.50 1 d PU A 1
O1 O 1.2082(3) 1.0637(4) -0.6449(3) 0.045(3) Uani 0.50 1 d P A 1
O2 O 1.2750(3) 0.9896(4) -0.6452(3) 0.036(2) Uani 0.50 1 d P A 1
O3 O 1.2005(3) 0.9330(4) -0.6407(3) 0.049(3) Uani 0.50 1 d P A 1
S1' S 1.2215(6) 0.9882(8) -0.6444(6) 0.299(5) Uani 0.50 1 d PU A 2
O1' O 1.1873(3) 1.0093(4) -0.6221(3) 0.040(2) Uani 0.50 1 d P A 2
O2' O 1.2618(3) 1.0530(4) -0.6235(3) 0.038(2) Uani 0.50 1 d P A 2
O3' O 1.2512(3) 0.9288(4) -0.6186(3) 0.036(2) Uani 0.50 1 d P A 2
B1 B 0.4471(4) 0.7594(5) -0.1221(3) 0.072(3) Uani 1 1 d . . .
F11 F 0.4272(3) 0.7300(4) -0.1695(3) 0.225(5) Uani 1 1 d . . .
F12 F 0.4129(2) 0.8158(4) -0.1356(3) 0.170(3) Uani 1 1 d . . .
F13 F 0.4899(2) 0.7858(3) -0.1134(3) 0.163(3) Uani 1 1 d . . .
F14 F 0.4468(2) 0.7290(4) -0.0753(2) 0.158(3) Uani 1 1 d . . .
B2 B 1.4312(4) 0.8690(5) -0.8607(4) 0.077(4) Uani 1 1 d . . .
F21 F 1.38556(19) 0.8831(3) -0.8769(2) 0.179(3) Uani 1 1 d . . .
F22 F 1.4632(2) 0.9216(3) -0.8500(2) 0.117(2) Uani 1 1 d . . .
F23 F 1.4483(2) 0.8379(3) -0.8042(2) 0.123(2) Uani 1 1 d . . .
F24 F 1.44016(16) 0.8182(2) -0.89550(17) 0.0878(17) Uani 1 1 d . . .
B3 B 0.9979(3) 0.8449(4) 0.4043(3) 0.051(2) Uani 1 1 d . . .
F31 F 1.01377(18) 0.7753(2) 0.40574(17) 0.0907(18) Uani 1 1 d . . .
F32 F 1.00629(16) 0.8763(2) 0.35925(16) 0.0891(16) Uani 1 1 d . . .
F33 F 1.02362(16) 0.8766(3) 0.45426(15) 0.0911(17) Uani 1 1 d . . .
F34 F 0.94823(14) 0.8443(2) 0.39376(16) 0.0719(14) Uani 1 1 d . . .
B4 B 0.7503(4) 0.9176(5) 0.1238(4) 0.083(3) Uani 1 1 d . . .
F41 F 0.7384(2) 0.8618(3) 0.1489(2) 0.137(2) Uani 1 1 d . B .
F42 F 0.7859(2) 0.9049(3) 0.1050(2) 0.133(2) Uani 1 1 d . B .
F43 F 0.7075(6) 0.8989(8) 0.0643(6) 0.212(8) Uani 0.50 1 d P B 1
F44 F 0.7360(5) 0.9751(6) 0.1375(6) 0.190(5) Uani 0.50 1 d P B 1
F44' F 0.7826(5) 0.9498(7) 0.1755(4) 0.125(5) Uani 0.50 1 d P B 2
F43' F 0.7221(5) 0.9607(8) 0.0869(5) 0.155(6) Uani 0.50 1 d P B 2
C301 C 0.8939(4) 0.8315(5) 0.0705(4) 0.148(5) Uani 1 1 d . . .
H30J H 0.9055 0.8793 0.0789 0.221 Uiso 1 1 calc R . .
H30K H 0.8640 0.8261 0.0771 0.221 Uiso 1 1 calc R . .
H30L H 0.8877 0.8209 0.0310 0.221 Uiso 1 1 calc R . .
C302 C 0.9325(3) 0.7811(5) 0.1090(3) 0.099(3) Uani 1 1 d . . .
N301 N 0.9616(3) 0.7465(5) 0.1370(3) 0.139(4) Uani 1 1 d . . .
N302 N 0.6415(3) 0.7656(5) 0.2384(3) 0.136(4) Uani 1 1 d . . .
C303 C 0.7783(3) 0.7748(4) -0.0858(3) 0.081(3) Uani 1 1 d . . .
C304 C 0.7287(3) 0.7998(5) -0.1299(3) 0.084(3) Uani 1 1 d . . .
H30G H 0.7311 0.8052 -0.1667 0.126 Uiso 1 1 calc R . .
H30H H 0.7202 0.8445 -0.1180 0.126 Uiso 1 1 calc R . .
H30I H 0.7038 0.7655 -0.1327 0.126 Uiso 1 1 calc R . .
N303 N 0.8135(3) 0.7568(4) -0.0509(3) 0.134(3) Uani 1 1 d . . .
C305 C 0.5538(5) 0.8033(10) 0.1720(5) 0.273(8) Uani 1 1 d U . .
H30A H 0.5343 0.7612 0.1592 0.410 Uiso 1 1 calc R . .
H30B H 0.5542 0.8290 0.1393 0.410 Uiso 1 1 calc R . .
H30C H 0.5398 0.8324 0.1931 0.410 Uiso 1 1 calc R . .
C306 C 0.6072(4) 0.7826(9) 0.2112(4) 0.221(6) Uani 1 1 d U . .
N304 N 0.8324(3) 0.1667(4) 0.0460(3) 0.123(3) Uani 1 1 d U . .
C307 C 0.8089(4) 0.0837(5) 0.1069(4) 0.153(5) Uani 1 1 d U . .
H30D H 0.8348 0.0512 0.1270 0.229 Uiso 1 1 calc R . .
H30E H 0.7803 0.0578 0.0830 0.229 Uiso 1 1 calc R . .
H30F H 0.8008 0.1114 0.1342 0.229 Uiso 1 1 calc R . .
C308 C 0.8242(4) 0.1285(4) 0.0729(3) 0.089(3) Uani 1 1 d U . .
N305 N 1.3772(4) 1.1317(5) -0.8945(3) 0.146(4) Uani 1 1 d U . .
C309 C 1.4098(5) 1.0551(8) -0.9547(5) 0.223(6) Uani 1 1 d U . .
H30M H 1.3960 1.0719 -0.9936 0.335 Uiso 1 1 calc R . .
H30N H 1.3986 1.0077 -0.9530 0.335 Uiso 1 1 calc R . .
H30O H 1.4451 1.0555 -0.9414 0.335 Uiso 1 1 calc R . .
C310 C 1.3934(4) 1.1035(6) -0.9164(4) 0.134(4) Uani 1 1 d U . .
N306 N 1.4819(4) 0.9193(6) -0.2154(4) 0.255(6) Uiso 1 1 d DU . .
C311 C 1.5113(4) 0.8660(7) -0.2871(4) 0.228(7) Uiso 1 1 d DU . .
H31A H 1.5239 0.8190 -0.2866 0.341 Uiso 1 1 calc R . .
H31B H 1.5358 0.9000 -0.2863 0.341 Uiso 1 1 calc R . .
H31C H 1.4824 0.8724 -0.3214 0.341 Uiso 1 1 calc R . .
C312 C 1.4988(4) 0.8759(6) -0.2377(4) 0.166(4) Uiso 1 1 d DU . .
O1W O 1.5057(6) 0.9296(9) -0.3839(6) 0.165(4) Uiso 0.50 1 d PU C 1
C414 C 0.98899(19) 1.0872(5) 0.1325(3) 0.078(5) Uiso 0.50 1 d PDU D 2
H41A H 0.9938 1.0593 0.1031 0.117 Uiso 0.50 1 calc PR D 2
H41B H 1.0199 1.0926 0.1643 0.117 Uiso 0.50 1 calc PR D 2
H41C H 0.9764 1.1330 0.1173 0.117 Uiso 0.50 1 calc PR D 2
C413 C 0.9532(2) 1.0510(7) 0.1521(2) 0.173(3) Uiso 0.50 1 d PDU D 2
H41D H 0.9226 1.0704 0.1250 0.207 Uiso 0.50 1 calc PR D 2
H41H H 0.9544 1.0035 0.1381 0.207 Uiso 0.50 1 calc PR D 2
C411 C 0.88813(19) 1.0074(9) 0.2656(3) 0.125(6) Uiso 0.50 1 d PDU D 2
H41E H 0.9028 0.9905 0.3044 0.188 Uiso 0.50 1 calc PR D 2
H41F H 0.8621 0.9759 0.2435 0.188 Uiso 0.50 1 calc PR D 2
H41G H 0.8749 1.0540 0.2654 0.188 Uiso 0.50 1 calc PR D 2
C412 C 0.9260(2) 1.0103(7) 0.2402(2) 0.159(3) Uiso 0.50 1 d PDU D 2
H41I H 0.9544 1.0244 0.2737 0.191 Uiso 0.50 1 calc PR D 2
H41J H 0.9309 0.9600 0.2363 0.191 Uiso 0.50 1 calc PR D 2
O410 O 0.93974(17) 1.0363(6) 0.1976(2) 0.172(3) Uiso 0.50 1 d PDU D 2
O4W O 0.9511(6) 1.0468(9) 0.0979(7) 0.162(3) Uiso 0.50 1 d PU E 1
O400 O 1.2189(4) 0.8130(4) -0.2986(2) 0.108(3) Uiso 0.50 1 d PDU . .
C401 C 1.2544(5) 0.8903(6) -0.2125(3) 0.056(4) Uiso 0.50 1 d PDU . .
H40A H 1.2581 0.9402 -0.2048 0.084 Uiso 0.50 1 calc PR . .
H40B H 1.2862 0.8692 -0.2031 0.084 Uiso 0.50 1 calc PR . .
H40C H 1.2382 0.8690 -0.1897 0.084 Uiso 0.50 1 calc PR . .
C402 C 1.2257(7) 0.8793(5) -0.2715(4) 0.119(4) Uiso 0.50 1 d PDU . .
H40D H 1.1930 0.8973 -0.2781 0.143 Uiso 0.50 1 calc PR . .
H40E H 1.2393 0.9102 -0.2926 0.143 Uiso 0.50 1 calc PR . .
C403 C 1.2027(4) 0.7957(6) -0.3547(3) 0.076(3) Uiso 0.50 1 d PDU . .
H40I H 1.1818 0.8351 -0.3743 0.091 Uiso 0.50 1 calc PR . .
H40J H 1.1805 0.7562 -0.3586 0.091 Uiso 0.50 1 calc PR . .
C404 C 1.2276(3) 0.7783(5) -0.3888(3) 0.027(3) Uiso 0.50 1 d PDU . .
H40F H 1.2053 0.7571 -0.4237 0.041 Uiso 0.50 1 calc PR . .
H40G H 1.2534 0.7454 -0.3689 0.041 Uiso 0.50 1 calc PR . .
H40H H 1.2417 0.8203 -0.3978 0.041 Uiso 0.50 1 calc PR . .
O2W O 1.4785(5) 0.8907(8) -0.9888(5) 0.128(5) Uiso 0.50 1 d P F 1
O3W O 1.4381(6) 1.0621(9) -0.0747(6) 0.159(6) Uiso 0.50 1 d P G 2

loop_
_atom_site_aniso_label
_atom_site_aniso_U_11
_atom_site_aniso_U_22
_atom_site_aniso_U_33
_atom_site_aniso_U_23
_atom_site_aniso_U_13
_atom_site_aniso_U_12
Ir1 0.03382(12) 0.03311(12) 0.02126(10) 0.00307(9) 0.00779(9) 0.00327(11)
Ir2 0.04591(14) 0.03775(13) 0.02177(10) 0.00309(9) 0.00764(10) 0.00238(12)
Zn1 0.0493(4) 0.0411(4) 0.0309(3) 0.0030(3) 0.0153(3) 0.0051(3)
Zn2 0.0443(4) 0.0392(4) 0.0249(3) 0.0012(3) 0.0092(3) -0.0018(3)
Zn3 0.0367(4) 0.0409(4) 0.0286(3) 0.0046(3) 0.0114(3) 0.0015(3)
N11 0.042(3) 0.028(2) 0.031(2) 0.0130(19) 0.013(2) 0.016(2)
N12 0.046(3) 0.030(3) 0.034(2) 0.002(2) 0.015(2) -0.002(2)
N13 0.054(3) 0.038(3) 0.024(2) -0.003(2) 0.012(2) -0.005(2)
N14 0.031(3) 0.044(3) 0.044(3) 0.004(2) 0.017(2) 0.002(2)
N15 0.038(3) 0.042(3) 0.035(2) 0.020(2) 0.010(2) 0.014(2)
N16 0.044(3) 0.055(3) 0.033(2) 0.018(2) 0.011(2) 0.003(3)
N17 0.040(3) 0.037(3) 0.025(2) 0.003(2) 0.004(2) 0.002(2)
N18 0.061(3) 0.047(3) 0.038(2) -0.009(2) 0.033(2) -0.008(3)
N19 0.067(3) 0.047(3) 0.051(3) -0.007(2) 0.039(2) -0.003(3)
N20 0.043(3) 0.048(3) 0.016(2) 0.010(2) 0.003(2) 0.009(3)
N21 0.052(3) 0.033(3) 0.028(2) 0.001(2) 0.014(2) 0.008(2)
N22 0.051(3) 0.043(3) 0.029(2) -0.001(2) 0.014(2) 0.001(3)
N23 0.054(3) 0.040(3) 0.034(2) 0.004(2) 0.014(2) 0.006(3)
N24 0.040(3) 0.053(3) 0.029(2) -0.007(2) 0.013(2) -0.002(3)
N25 0.036(3) 0.036(3) 0.031(2) 0.001(2) 0.008(2) -0.002(2)
N26 0.049(3) 0.034(3) 0.018(2) 0.001(2) 0.001(2) 0.005(2)
N27 0.042(3) 0.054(3) 0.025(2) 0.007(2) 0.012(2) -0.006(3)
N28 0.045(3) 0.053(3) 0.035(3) 0.011(2) 0.008(2) 0.003(3)
C101 0.039(4) 0.057(4) 0.025(3) 0.014(3) 0.000(3) 0.011(3)
C102 0.047(4) 0.081(5) 0.040(4) 0.009(4) -0.008(4) 0.006(4)
C103 0.064(5) 0.047(4) 0.054(4) 0.019(3) 0.001(4) 0.014(4)
C104 0.046(4) 0.041(4) 0.053(4) 0.012(3) 0.010(3) 0.008(3)
C105 0.026(3) 0.051(4) 0.038(3) 0.010(3) 0.010(3) 0.004(3)
C106 0.037(3) 0.036(3) 0.027(3) 0.009(2) 0.012(2) 0.005(3)
C107 0.049(4) 0.030(3) 0.045(3) 0.013(3) 0.022(3) 0.007(3)
C108 0.045(4) 0.034(3) 0.051(3) -0.004(3) 0.020(3) -0.005(3)
C109 0.041(4) 0.043(3) 0.012(2) 0.012(2) 0.000(2) 0.005(3)
C110 0.032(3) 0.028(3) 0.029(3) 0.003(2) 0.006(2) -0.001(3)
C111 0.030(3) 0.019(3) 0.029(3) -0.005(2) 0.009(2) -0.007(2)
C112 0.044(4) 0.035(3) 0.044(3) -0.009(3) 0.016(3) -0.002(3)
C113 0.053(4) 0.042(4) 0.022(3) 0.000(3) 0.008(3) -0.004(3)
C114 0.067(5) 0.050(4) 0.042(3) -0.010(3) 0.004(4) -0.022(4)
C115 0.102(6) 0.046(4) 0.055(4) -0.009(3) 0.021(4) -0.029(4)
C116 0.070(5) 0.087(6) 0.039(4) -0.009(4) -0.002(4) -0.028(5)
C117 0.057(5) 0.066(5) 0.030(3) -0.005(3) -0.004(3) -0.014(4)
C121 0.076(5) 0.054(4) 0.022(3) 0.013(3) 0.013(3) 0.008(4)
C122 0.104(5) 0.062(4) 0.041(3) 0.013(3) 0.049(3) 0.006(4)
C123 0.055(4) 0.071(5) 0.064(4) 0.004(3) 0.038(3) 0.007(4)
C124 0.060(4) 0.053(4) 0.024(3) -0.004(3) 0.022(3) 0.014(3)
C125 0.033(3) 0.046(3) 0.022(3) -0.005(2) 0.009(2) 0.001(3)
C126 0.039(3) 0.038(3) 0.024(2) -0.001(2) 0.012(2) -0.002(3)
C127 0.030(3) 0.048(4) 0.032(3) 0.004(3) 0.010(3) 0.014(3)
C128 0.028(3) 0.039(3) 0.031(3) 0.009(3) 0.005(3) 0.015(3)
C129 0.027(3) 0.043(3) 0.028(3) 0.001(3) 0.007(2) -0.001(3)
C130 0.024(3) 0.042(3) 0.032(3) 0.008(2) 0.009(2) 0.002(3)
C131 0.029(3) 0.010(3) 0.039(3) 0.002(2) 0.012(2) 0.007(2)
C132 0.039(4) 0.068(4) 0.038(3) 0.008(3) 0.017(3) 0.009(3)
C133 0.043(4) 0.062(4) 0.036(3) 0.020(3) 0.015(3) 0.020(3)
C134 0.078(5) 0.089(5) 0.084(4) 0.052(4) 0.043(4) 0.041(4)
C135 0.086(5) 0.075(5) 0.048(4) 0.029(4) 0.009(4) 0.041(4)
C136 0.071(5) 0.069(5) 0.040(3) 0.027(3) 0.015(3) -0.003(4)
C137 0.073(5) 0.059(4) 0.041(3) 0.009(3) 0.029(3) 0.009(4)
C141 0.041(3) 0.048(4) 0.034(3) -0.003(3) 0.017(3) 0.005(3)
C142 0.069(5) 0.055(4) 0.033(3) -0.009(3) 0.014(3) -0.005(4)
C143 0.058(4) 0.036(3) 0.033(3) -0.016(3) 0.000(3) -0.001(3)
C144 0.045(4) 0.036(4) 0.042(3) -0.001(3) 0.001(3) -0.006(3)
C145 0.031(3) 0.037(3) 0.026(3) 0.006(2) 0.002(3) 0.003(3)
C146 0.040(3) 0.025(3) 0.034(3) 0.004(2) 0.010(3) 0.009(3)
C147 0.049(4) 0.050(4) 0.036(3) -0.011(3) 0.017(3) -0.015(3)
C148 0.060(4) 0.043(4) 0.059(3) 0.000(3) 0.036(3) -0.019(3)
C149 0.045(3) 0.042(3) 0.035(3) 0.000(3) 0.019(3) 0.014(3)
C150 0.019(3) 0.026(3) 0.044(3) 0.005(2) 0.008(2) -0.007(2)
C151 0.027(3) 0.030(3) 0.025(3) -0.001(2) 0.001(2) 0.015(2)
C152 0.110(5) 0.053(4) 0.085(4) -0.019(4) 0.063(4) -0.031(4)
C153 0.118(5) 0.062(5) 0.075(4) -0.012(3) 0.077(3) -0.002(4)
C154 0.138(6) 0.105(7) 0.102(5) -0.035(5) 0.091(4) -0.034(6)
C155 0.129(6) 0.091(6) 0.109(5) -0.053(4) 0.091(4) -0.055(5)
C156 0.137(6) 0.054(5) 0.063(3) 0.001(3) 0.069(4) 0.013(4)
C157 0.092(5) 0.048(4) 0.041(3) -0.006(3) 0.035(3) 0.010(4)
C201 0.069(5) 0.056(4) 0.037(3) 0.011(3) 0.014(3) 0.001(4)
C202 0.084(5) 0.061(5) 0.041(3) 0.010(3) 0.020(4) -0.013(4)
C203 0.063(5) 0.050(4) 0.063(4) 0.021(3) 0.018(4) -0.003(4)
C204 0.065(5) 0.060(4) 0.036(3) 0.023(3) 0.007(3) -0.014(4)
C205 0.039(4) 0.030(3) 0.029(3) 0.009(3) -0.005(3) 0.008(3)
C206 0.031(3) 0.042(3) 0.029(3) 0.001(2) 0.012(2) 0.003(3)
C207 0.042(4) 0.041(4) 0.044(3) 0.021(3) 0.009(3) 0.018(3)
C208 0.060(4) 0.042(4) 0.047(3) 0.004(3) 0.022(3) 0.013(3)
C209 0.047(4) 0.030(3) 0.029(3) 0.000(3) 0.002(3) 0.003(3)
C210 0.052(4) 0.024(3) 0.020(2) 0.005(2) 0.007(3) 0.003(3)
C211 0.030(3) 0.028(3) 0.038(3) 0.006(3) -0.003(3) 0.001(3)
C212 0.061(4) 0.042(4) 0.049(3) 0.000(3) 0.027(3) 0.011(3)
C213 0.053(4) 0.053(4) 0.034(3) -0.016(3) 0.019(3) -0.014(3)
C214 0.056(4) 0.048(4) 0.048(3) -0.014(3) 0.020(3) -0.007(3)
C215 0.071(5) 0.091(5) 0.044(3) -0.026(4) 0.028(3) -0.024(4)
C216 0.073(5) 0.068(5) 0.029(3) 0.007(3) 0.011(3) -0.013(4)
C217 0.058(4) 0.070(5) 0.030(3) -0.003(3) 0.016(3) -0.011(4)
C221 0.058(4) 0.049(4) 0.038(3) -0.010(3) 0.018(3) -0.002(3)
C222 0.091(6) 0.074(5) 0.052(4) -0.009(4) 0.012(4) 0.005(5)
C223 0.124(6) 0.075(5) 0.100(4) -0.034(4) 0.084(4) -0.004(5)
C224 0.073(4) 0.089(6) 0.080(4) -0.030(4) 0.054(3) -0.002(4)
C225 0.065(4) 0.034(3) 0.035(3) 0.006(3) 0.021(3) -0.001(3)
C226 0.057(4) 0.037(3) 0.030(3) 0.002(2) 0.021(3) -0.003(3)
C227 0.058(4) 0.067(5) 0.055(3) -0.017(3) 0.041(3) -0.011(4)
C228 0.050(4) 0.061(4) 0.065(4) -0.020(3) 0.038(3) -0.020(3)
C229 0.046(4) 0.040(4) 0.038(3) 0.008(3) 0.020(3) -0.004(3)
C230 0.034(3) 0.052(4) 0.029(3) 0.005(3) 0.015(2) 0.005(3)
C231 0.057(4) 0.051(4) 0.016(2) 0.006(2) 0.015(3) -0.001(3)
C232 0.042(4) 0.072(5) 0.038(3) -0.001(3) 0.017(3) -0.005(4)
C233 0.044(4) 0.050(4) 0.047(3) 0.001(3) 0.021(3) 0.002(3)
C234 0.041(4) 0.083(5) 0.092(5) -0.016(4) 0.031(4) -0.023(4)
C235 0.053(4) 0.084(5) 0.054(4) -0.020(4) 0.013(4) -0.010(4)
C236 0.067(4) 0.049(4) 0.034(3) -0.007(3) 0.019(3) -0.010(4)
C237 0.060(4) 0.053(4) 0.036(3) 0.006(3) 0.024(3) 0.014(3)
C241 0.074(5) 0.049(4) 0.055(4) 0.021(3) 0.011(4) 0.009(4)
C242 0.037(4) 0.086(6) 0.051(4) -0.001(4) -0.015(4) 0.000(4)
C243 0.058(5) 0.076(5) 0.044(4) 0.011(4) 0.002(4) -0.021(4)
C244 0.063(4) 0.044(4) 0.035(3) 0.001(3) 0.002(3) -0.014(3)
C245 0.047(4) 0.048(4) 0.024(3) -0.008(3) 0.005(3) -0.005(3)
C246 0.045(4) 0.039(3) 0.017(2) -0.003(2) 0.008(2) -0.005(3)
C247 0.049(4) 0.039(4) 0.035(3) 0.001(3) 0.010(3) -0.004(3)
C248 0.067(4) 0.036(3) 0.029(3) 0.004(3) 0.016(3) -0.001(3)
C249 0.033(3) 0.041(3) 0.023(3) 0.013(2) 0.006(2) 0.015(3)
C250 0.031(3) 0.031(3) 0.033(3) -0.004(2) 0.011(2) 0.002(3)
C251 0.060(4) 0.026(3) 0.024(3) 0.003(2) 0.014(3) 0.019(3)
C252 0.060(4) 0.045(4) 0.044(3) 0.005(3) 0.022(3) -0.006(3)
C253 0.048(4) 0.054(4) 0.040(3) 0.008(3) 0.008(3) -0.004(3)
C254 0.069(5) 0.041(4) 0.058(4) 0.016(3) 0.005(4) -0.007(4)
C255 0.069(5) 0.063(5) 0.051(4) 0.016(4) -0.006(4) -0.001(4)
C256 0.057(5) 0.062(5) 0.043(4) 0.015(3) 0.010(3) 0.013(4)
C257 0.036(4) 0.061(4) 0.046(4) -0.001(3) 0.007(3) -0.003(3)
S1 0.0387(13) 0.0091(14) 0.142(2) 0.0041(14) 0.0645(14) 0.0000(11)
O1 0.050(5) 0.040(5) 0.053(4) 0.000(4) 0.026(4) 0.010(4)
O2 0.028(4) 0.037(4) 0.048(4) -0.011(3) 0.020(3) -0.005(4)
O3 0.068(5) 0.038(5) 0.048(4) -0.005(4) 0.032(4) -0.013(4)
S1' 0.297(7) 0.303(7) 0.300(7) -0.007(5) 0.118(5) 0.007(5)
O1' 0.043(4) 0.055(5) 0.034(4) 0.014(3) 0.028(3) 0.005(4)
O2' 0.034(4) 0.043(5) 0.042(4) 0.000(4) 0.019(3) -0.003(4)
O3' 0.033(4) 0.028(4) 0.045(4) -0.001(3) 0.014(4) 0.007(4)
B1 0.079(7) 0.082(6) 0.033(4) 0.025(4) -0.005(5) -0.006(5)
F11 0.295(10) 0.141(6) 0.107(4) 0.003(4) -0.070(6) -0.024(6)
F12 0.156(5) 0.229(7) 0.146(4) 0.051(5) 0.082(4) 0.047(5)
F13 0.078(4) 0.176(5) 0.209(5) 0.099(4) 0.024(4) -0.031(4)
F14 0.117(4) 0.227(6) 0.118(4) 0.087(4) 0.030(3) -0.031(4)
B2 0.094(7) 0.064(6) 0.069(5) -0.030(5) 0.026(5) -0.011(5)
F21 0.060(3) 0.252(5) 0.169(4) -0.148(4) -0.021(3) 0.052(4)
F22 0.135(4) 0.088(4) 0.122(4) -0.024(3) 0.040(3) -0.026(3)
F23 0.144(5) 0.111(4) 0.098(3) -0.010(3) 0.029(3) -0.009(4)
F24 0.083(3) 0.094(3) 0.093(3) -0.039(2) 0.040(2) -0.004(3)
B3 0.057(5) 0.053(5) 0.048(4) -0.024(3) 0.026(4) -0.022(4)
F31 0.108(3) 0.093(3) 0.079(3) 0.000(2) 0.045(2) -0.001(3)
F32 0.102(3) 0.102(3) 0.082(2) 0.009(2) 0.057(2) -0.025(3)
F33 0.067(3) 0.147(4) 0.059(2) -0.050(2) 0.025(2) -0.034(3)
F34 0.052(2) 0.095(3) 0.076(2) -0.017(2) 0.0328(19) -0.017(2)
B4 0.126(7) 0.075(7) 0.078(5) 0.015(5) 0.072(5) 0.026(6)
F41 0.210(5) 0.101(4) 0.143(3) 0.005(3) 0.116(3) -0.033(4)
F42 0.196(5) 0.107(4) 0.129(3) 0.049(3) 0.100(3) 0.013(4)
F43 0.285(15) 0.210(13) 0.157(10) -0.056(10) 0.103(10) -0.132(12)
F44 0.280(10) 0.075(7) 0.331(11) -0.043(7) 0.245(8) 0.006(7)
F44' 0.163(10) 0.157(10) 0.050(5) -0.011(6) 0.035(6) -0.019(9)
F43' 0.146(10) 0.215(13) 0.107(7) 0.078(8) 0.051(7) 0.047(10)
C301 0.206(10) 0.138(9) 0.133(7) 0.032(6) 0.103(6) -0.029(8)
C302 0.116(6) 0.107(6) 0.093(5) -0.037(5) 0.060(5) -0.067(5)
N301 0.141(8) 0.163(8) 0.097(6) -0.016(6) 0.028(6) -0.057(7)
N302 0.129(7) 0.160(8) 0.126(6) -0.025(6) 0.056(5) 0.022(6)
C303 0.111(5) 0.079(5) 0.082(4) 0.020(4) 0.068(4) -0.011(5)
C304 0.085(6) 0.109(7) 0.056(4) 0.003(4) 0.026(4) 0.005(5)
N303 0.093(6) 0.166(6) 0.138(5) 0.112(5) 0.039(5) 0.031(5)
C305 0.193(12) 0.469(18) 0.118(9) -0.043(12) 0.013(9) 0.129(13)
C306 0.133(8) 0.423(15) 0.070(6) -0.061(8) -0.001(6) 0.144(10)
N304 0.190(7) 0.086(5) 0.131(5) -0.001(4) 0.103(4) -0.011(5)
C307 0.223(10) 0.098(7) 0.117(7) 0.004(6) 0.042(7) -0.057(7)
C308 0.138(6) 0.061(5) 0.089(5) 0.010(4) 0.068(4) 0.009(5)
N305 0.180(7) 0.155(7) 0.129(5) 0.042(5) 0.088(5) 0.044(6)
C309 0.272(11) 0.225(12) 0.224(9) 0.070(9) 0.152(8) 0.013(10)
C310 0.193(8) 0.129(7) 0.123(5) 0.070(5) 0.107(5) 0.029(7)

loop_
_atom_type_symbol
_atom_type_description
_atom_type_scat_dispersion_real
_atom_type_scat_dispersion_imag
_atom_type_scat_source
C C 0.0033 0.0016 'International Tables Vol C Tables 4.2.6.8 and 6.1.1.4'
H H 0.0000 0.0000 'International Tables Vol C Tables 4.2.6.8 and 6.1.1.4'
N N 0.0061 0.0033 'International Tables Vol C Tables 4.2.6.8 and 6.1.1.4'
O O 0.0106 0.0060 'International Tables Vol C Tables 4.2.6.8 and 6.1.1.4'
Zn Zn 0.2839 1.4301 'International Tables Vol C Tables 4.2.6.8 and 6.1.1.4'
Ir Ir -1.4442 7.9887 'International Tables Vol C Tables 4.2.6.8 and 6.1.1.4'
S S 0.1246 0.1234 'International Tables Vol C Tables 4.2.6.8 and 6.1.1.4'
F F 0.0171 0.0103 'International Tables Vol C Tables 4.2.6.8 and 6.1.1.4'
B B 0.0013 0.0007 'International Tables Vol C Tables 4.2.6.8 and 6.1.1.4'

loop_
_geom_angle_atom_site_label_1
_geom_angle_atom_site_label_2
_geom_angle_atom_site_label_3
_geom_angle
C111 Ir1 C151 94.7(2)
C111 Ir1 C131 95.62(19)
C151 Ir1 C131 95.5(2)
C111 Ir1 N14 90.8(2)
C151 Ir1 N14 172.3(2)
C131 Ir1 N14 78.7(2)
C111 Ir1 N11 80.44(18)
C151 Ir1 N11 91.5(2)
C131 Ir1 N11 172.2(2)
N14 Ir1 N11 94.58(18)
C111 Ir1 N17 172.4(2)
C151 Ir1 N17 78.7(2)
C131 Ir1 N17 88.95(18)
N14 Ir1 N17 96.03(19)
N11 Ir1 N17 95.71(16)
C211 Ir2 C251 96.0(2)
C211 Ir2 C231 94.3(2)
C251 Ir2 C231 94.5(2)
C211 Ir2 N26 90.8(2)
C251 Ir2 N26 79.31(19)
C231 Ir2 N26 172.4(2)
C211 Ir2 N20 79.0(2)
C251 Ir2 N20 172.7(2)
C231 Ir2 N20 91.1(2)
N26 Ir2 N20 95.41(17)
C211 Ir2 N23 171.6(2)
C251 Ir2 N23 89.8(2)
C231 Ir2 N23 79.1(2)
N26 Ir2 N23 96.30(19)
N20 Ir2 N23 95.80(19)
O1' Zn1 O1 43.5(3)
O1' Zn1 N19 107.7(3)
O1 Zn1 N19 145.8(3)
O1' Zn1 N28 142.7(3)
O1 Zn1 N28 105.5(3)
N19 Zn1 N28 107.6(2)
O1' Zn1 N27 108.0(3)
O1 Zn1 N27 80.5(3)
N19 Zn1 N27 97.41(19)
N28 Zn1 N27 78.94(17)
O1' Zn1 N18 80.1(3)
O1 Zn1 N18 106.5(3)
N19 Zn1 N18 79.1(2)
N28 Zn1 N18 95.00(18)
N27 Zn1 N18 171.87(19)
O2 Zn2 O2' 43.0(3)
O2 Zn2 N13 145.9(3)
O2' Zn2 N13 107.7(3)
O2 Zn2 N22 104.5(3)
O2' Zn2 N22 141.9(2)
N13 Zn2 N22 108.6(2)
O2 Zn2 N21 79.5(2)
O2' Zn2 N21 106.5(3)
N13 Zn2 N21 98.87(17)
N22 Zn2 N21 78.89(19)
O2 Zn2 N12 105.2(2)
O2' Zn2 N12 79.4(3)
N13 Zn2 N12 79.41(16)
N22 Zn2 N12 96.22(19)
N21 Zn2 N12 174.1(2)
O3 Zn3 O3' 42.8(3)
O3 Zn3 N16 144.8(3)
O3' Zn3 N16 106.7(2)
O3 Zn3 N25 104.7(3)
O3' Zn3 N25 143.4(2)
N16 Zn3 N25 109.01(19)
O3 Zn3 N15 107.6(3)
O3' Zn3 N15 82.5(3)
N16 Zn3 N15 78.24(19)
N25 Zn3 N15 97.25(19)
O3 Zn3 N24 78.7(3)
O3' Zn3 N24 104.2(3)
N16 Zn3 N24 98.2(2)
N25 Zn3 N24 78.29(19)
N15 Zn3 N24 173.17(18)
C101 N11 C105 117.7(5)
C101 N11 Ir1 128.4(4)
C105 N11 Ir1 113.9(3)
C112 N12 C109 122.1(5)
C112 N12 Zn2 110.3(3)
C109 N12 Zn2 126.7(4)
C117 N13 C113 115.7(5)
C117 N13 Zn2 128.9(4)
C113 N13 Zn2 115.2(3)
C121 N14 C125 118.3(6)
C121 N14 Ir1 126.2(4)
C125 N14 Ir1 115.3(4)
C132 N15 C129 122.4(6)
C132 N15 Zn3 110.7(4)
C129 N15 Zn3 126.7(4)
C137 N16 C133 117.4(5)
C137 N16 Zn3 126.8(5)
C133 N16 Zn3 115.6(4)
C141 N17 C145 119.6(5)
C141 N17 Ir1 125.6(4)
C145 N17 Ir1 114.7(3)
C152 N18 C149 121.3(5)
C152 N18 Zn1 111.0(4)
C149 N18 Zn1 127.4(4)
C153 N19 C157 119.9(6)
C153 N19 Zn1 113.1(4)
C157 N19 Zn1 126.9(5)
C201 N20 C205 119.4(5)
C201 N20 Ir2 124.9(4)
C205 N20 Ir2 115.6(4)
C212 N21 C209 123.4(5)
C212 N21 Zn2 110.5(4)
C209 N21 Zn2 125.5(4)
C213 N22 C217 118.9(6)
C213 N22 Zn2 114.6(4)
C217 N22 Zn2 126.5(5)
C225 N23 C221 121.0(6)
C225 N23 Ir2 115.2(4)
C221 N23 Ir2 123.8(5)
C232 N24 C229 120.6(6)
C232 N24 Zn3 111.7(4)
C229 N24 Zn3 127.2(4)
C237 N25 C233 118.6(5)
C237 N25 Zn3 127.1(5)
C233 N25 Zn3 114.3(4)
C241 N26 C245 118.8(5)
C241 N26 Ir2 125.9(4)
C245 N26 Ir2 115.2(3)
C252 N27 C249 121.0(5)
C252 N27 Zn1 111.0(3)
C249 N27 Zn1 127.4(4)
C257 N28 C253 117.0(5)
C257 N28 Zn1 128.4(4)
C253 N28 Zn1 114.3(4)
N11 C101 C102 123.2(6)
C103 C102 C101 120.3(6)
C102 C103 C104 118.5(6)
C103 C104 C105 118.4(6)
N11 C105 C104 121.9(5)
N11 C105 C106 115.0(5)
C104 C105 C106 123.2(5)
C107 C106 C111 123.3(5)
C107 C106 C105 122.6(5)
C111 C106 C105 114.1(5)
C108 C107 C106 120.5(5)
C107 C108 C109 118.6(5)
C110 C109 C108 120.9(5)
C110 C109 N12 115.7(5)
C108 C109 N12 123.4(5)
C109 C110 C111 122.3(5)
C106 C111 C110 114.4(4)
C106 C111 Ir1 116.5(3)
C110 C111 Ir1 129.1(4)
N12 C112 C113 120.0(5)
N13 C113 C114 123.1(5)
N13 C113 C112 114.4(5)
C114 C113 C112 122.4(5)
C115 C114 C113 120.3(6)
C114 C115 C116 119.0(6)
C115 C116 C117 118.7(6)
N13 C117 C116 123.2(6)
N14 C121 C122 122.4(6)
C121 C122 C123 118.8(6)
C124 C123 C122 119.6(7)
C123 C124 C125 119.3(6)
N14 C125 C124 121.3(5)
N14 C125 C126 113.6(5)
C124 C125 C126 125.1(5)
C127 C126 C131 122.5(5)
C127 C126 C125 121.6(6)
C131 C126 C125 115.8(5)
C126 C127 C128 119.4(6)
C129 C128 C127 120.6(5)
C128 C129 N15 124.4(5)
C128 C129 C130 118.7(5)
N15 C129 C130 116.7(6)
C129 C130 C131 121.1(6)
C126 C131 C130 117.5(5)
C126 C131 Ir1 116.5(4)
C130 C131 Ir1 125.9(4)
N15 C132 C133 121.7(6)
N16 C133 C134 123.2(6)
N16 C133 C132 113.6(5)
C134 C133 C132 123.2(7)
C133 C134 C135 119.9(8)
C136 C135 C134 117.5(7)
C135 C136 C137 120.9(6)
N16 C137 C136 121.0(7)
C142 C141 N17 121.7(6)
C141 C142 C143 119.8(6)
C142 C143 C144 120.9(6)
C145 C144 C143 117.2(6)
C144 C145 N17 120.7(6)
C144 C145 C146 125.9(6)
N17 C145 C146 113.2(5)
C147 C146 C151 123.1(5)
C147 C146 C145 120.5(5)
C151 C146 C145 116.4(6)
C148 C147 C146 119.5(6)
C147 C148 C149 119.7(7)
C150 C149 C148 119.8(6)
C150 C149 N18 116.0(5)
C148 C149 N18 123.9(6)
C149 C150 C151 121.7(5)
C150 C151 C146 116.1(6)
C150 C151 Ir1 127.1(4)
C146 C151 Ir1 116.8(4)
N18 C152 C153 118.1(7)
N19 C153 C154 122.3(7)
N19 C153 C152 118.4(7)
C154 C153 C152 119.3(7)
C155 C154 C153 117.8(8)
C156 C155 C154 117.9(8)
C155 C156 C157 122.0(7)
N19 C157 C156 120.1(6)
N20 C201 C202 120.7(7)
C203 C202 C201 117.9(7)
C204 C203 C202 120.5(6)
C203 C204 C205 120.4(7)
N20 C205 C204 121.1(6)
N20 C205 C206 112.5(5)
C204 C205 C206 126.3(6)
C211 C206 C207 122.2(6)
C211 C206 C205 116.6(6)
C207 C206 C205 121.3(5)
C208 C207 C206 121.3(6)
C207 C208 C209 118.7(6)
C208 C209 C210 119.6(6)
C208 C209 N21 124.4(6)
C210 C209 N21 116.0(5)
C209 C210 C211 122.2(5)
C206 C211 C210 116.0(6)
C206 C211 Ir2 116.3(5)
C210 C211 Ir2 127.7(4)
N21 C212 C213 119.4(6)
N22 C213 C214 123.4(6)
N22 C213 C212 116.4(6)
C214 C213 C212 120.0(6)
C215 C214 C213 116.8(6)
C216 C215 C214 119.5(7)
C215 C216 C217 119.5(6)
N22 C217 C216 121.8(6)
N23 C221 C222 123.6(7)
C221 C222 C223 115.9(6)
C224 C223 C222 119.8(8)
C225 C224 C223 119.6(7)
N23 C225 C224 119.8(6)
N23 C225 C226 114.1(6)
C224 C225 C226 126.1(6)
C227 C226 C231 121.3(6)
C227 C226 C225 122.5(6)
C231 C226 C225 116.2(5)
C228 C227 C226 121.6(7)
C227 C228 C229 118.8(6)
C230 C229 C228 119.2(5)
C230 C229 N24 116.3(6)
C228 C229 N24 124.3(5)
C231 C230 C229 123.3(6)
C230 C231 C226 115.8(6)
C230 C231 Ir2 128.8(5)
C226 C231 Ir2 115.3(4)
N24 C232 C233 118.7(7)
N25 C233 C234 121.8(6)
N25 C233 C232 116.7(5)
C234 C233 C232 121.4(7)
C235 C234 C233 118.6(8)
C236 C235 C234 119.9(7)
C235 C236 C237 119.8(6)
N25 C237 C236 121.3(7)
N26 C241 C242 122.9(6)
C243 C242 C241 119.5(6)
C242 C243 C244 117.3(6)
C245 C244 C243 120.6(6)
N26 C245 C244 120.6(5)
N26 C245 C246 113.8(5)
C244 C245 C246 125.5(6)
C247 C246 C251 121.4(5)
C247 C246 C245 122.1(5)
C251 C246 C245 116.5(5)
C248 C247 C246 121.1(6)
C247 C248 C249 119.7(5)
C250 C249 C248 119.3(5)
C250 C249 N27 115.2(5)
C248 C249 N27 125.5(5)
C249 C250 C251 123.3(5)
C246 C251 C250 115.2(5)
C246 C251 Ir2 115.2(4)
C250 C251 Ir2 129.6(4)
N27 C252 C253 119.3(6)
N28 C253 C254 123.1(5)
N28 C253 C252 116.3(5)
C254 C253 C252 120.6(6)
C253 C254 C255 117.7(6)
C256 C255 C254 118.5(6)
C255 C256 C257 120.6(6)
N28 C257 C256 122.9(6)
O1 S1 O2 114.0(5)
O1 S1 O3 116.7(5)
O2 S1 O3 114.7(5)
S1 O1 Zn1 127.8(6)
S1 O2 Zn2 126.4(5)
S1 O3 Zn3 128.3(5)
O1' S1' O3' 117.3(12)
O1' S1' O2' 101.6(10)
O3' S1' O2' 101.6(9)
S1' O1' Zn1 130.1(8)
S1' O2' Zn2 126.4(8)
S1' O3' Zn3 117.7(8)
F11 B1 F13 114.0(10)
F11 B1 F14 120.3(9)
F13 B1 F14 110.8(7)
F11 B1 F12 94.2(7)
F13 B1 F12 107.9(8)
F14 B1 F12 107.4(9)
F21 B2 F22 119.2(8)
F21 B2 F24 111.9(7)
F22 B2 F24 110.7(9)
F21 B2 F23 109.4(9)
F22 B2 F23 98.7(6)
F24 B2 F23 105.3(7)
F33 B3 F34 111.2(7)
F33 B3 F32 111.6(6)
F34 B3 F32 110.6(5)
F33 B3 F31 109.6(6)
F34 B3 F31 108.4(6)
F32 B3 F31 105.3(6)
F44 B4 F43' 57.2(10)
F44 B4 F42 130.2(11)
F43' B4 F42 103.6(10)
F44 B4 F41 112.1(11)
F43' B4 F41 129.3(11)
F42 B4 F41 114.0(8)
F44 B4 F44' 63.7(9)
F43' B4 F44' 114.6(11)
F42 B4 F44' 93.5(9)
F41 B4 F44' 96.2(8)
F44 B4 F43 103.0(11)
F43' B4 F43 52.6(9)
F42 B4 F43 94.0(9)
F41 B4 F43 90.9(9)
F44' B4 F43 166.5(11)
N301 C302 C301 177.4(11)
N303 C303 C304 175.6(10)
N302 C306 C305 175.4(19)
N304 C308 C307 173.2(12)
N305 C310 C309 170.8(14)
N306 C312 C311 141.1(12)
O410 C413 C414 146.5(7)
O410 C412 C411 147.5(8)
C412 O410 C413 170.7(12)
C403 O400 C402 130.8(8)
O400 C402 C401 123.9(9)
O400 C403 C404 131.1(9)

loop_
_geom_bond_atom_site_label_1
_geom_bond_atom_site_label_2
_geom_bond_distance
Ir1 C111 2.002(5)
Ir1 C151 2.023(6)
Ir1 C131 2.025(5)
Ir1 N14 2.125(6)
Ir1 N11 2.128(4)
Ir1 N17 2.131(4)
Ir2 C211 2.009(7)
Ir2 C251 2.014(5)
Ir2 C231 2.021(6)
Ir2 N26 2.127(5)
Ir2 N20 2.130(4)
Ir2 N23 2.130(6)
Zn1 O1' 1.917(8)
Zn1 O1 1.930(9)
Zn1 N19 2.061(6)
Zn1 N28 2.074(5)
Zn1 N27 2.180(5)
Zn1 N18 2.189(5)
Zn2 O2 1.905(8)
Zn2 O2' 1.984(9)
Zn2 N13 2.049(4)
Zn2 N22 2.055(6)
Zn2 N21 2.173(4)
Zn2 N12 2.177(4)
Zn3 O3 1.859(8)
Zn3 O3' 1.915(7)
Zn3 N16 2.055(5)
Zn3 N25 2.064(4)
Zn3 N15 2.187(5)
Zn3 N24 2.192(5)
N11 C101 1.305(6)
N11 C105 1.363(7)
N12 C112 1.271(7)
N12 C109 1.420(6)
N13 C117 1.316(7)
N13 C113 1.339(7)
N14 C121 1.340(7)
N14 C125 1.361(7)
N15 C132 1.245(7)
N15 C129 1.408(7)
N16 C137 1.344(8)
N16 C133 1.347(9)
N17 C141 1.369(7)
N17 C145 1.399(8)
N18 C152 1.278(10)
N18 C149 1.443(7)
N19 C153 1.327(9)
N19 C157 1.360(7)
N20 C201 1.334(8)
N20 C205 1.355(8)
N21 C212 1.284(8)
N21 C209 1.413(7)
N22 C213 1.323(8)
N22 C217 1.331(8)
N23 C225 1.339(8)
N23 C221 1.349(7)
N24 C232 1.273(8)
N24 C229 1.437(7)
N25 C237 1.331(7)
N25 C233 1.348(9)
N26 C241 1.310(7)
N26 C245 1.348(7)
N27 C252 1.294(7)
N27 C249 1.428(6)
N28 C257 1.320(7)
N28 C253 1.340(8)
C101 C102 1.368(9)
C102 C103 1.362(9)
C103 C104 1.373(8)
C104 C105 1.401(8)
C105 C106 1.514(7)
C106 C107 1.388(8)
C106 C111 1.416(7)
C107 C108 1.377(7)
C108 C109 1.402(8)
C109 C110 1.379(7)
C110 C111 1.429(6)
C112 C113 1.504(7)
C113 C114 1.367(8)
C114 C115 1.329(8)
C115 C116 1.338(10)
C116 C117 1.405(9)
C121 C122 1.373(10)
C122 C123 1.397(10)
C123 C124 1.346(9)
C124 C125 1.400(9)
C125 C126 1.484(8)
C126 C127 1.385(8)
C126 C131 1.385(9)
C127 C128 1.403(8)
C128 C129 1.394(9)
C129 C130 1.414(7)
C130 C131 1.421(7)
C132 C133 1.479(8)
C133 C134 1.357(9)
C134 C135 1.389(10)
C135 C136 1.345(11)
C136 C137 1.405(9)
C141 C142 1.354(8)
C142 C143 1.377(10)
C143 C144 1.429(9)
C144 C145 1.388(8)
C145 C146 1.463(8)
C146 C147 1.391(9)
C146 C151 1.396(8)
C147 C148 1.362(9)
C148 C149 1.406(8)
C149 C150 1.392(9)
C150 C151 1.395(8)
C152 C153 1.474(10)
C153 C154 1.432(12)
C154 C155 1.409(11)
C155 C156 1.378(11)
C156 C157 1.389(11)
C201 C202 1.407(9)
C202 C203 1.380(11)
C203 C204 1.326(10)
C204 C205 1.363(8)
C205 C206 1.495(8)
C206 C211 1.383(8)
C206 C207 1.386(9)
C207 C208 1.383(9)
C208 C209 1.390(8)
C209 C210 1.399(9)
C210 C211 1.417(8)
C212 C213 1.468(9)
C213 C214 1.408(10)
C214 C215 1.389(9)
C215 C216 1.376(10)
C216 C217 1.387(10)
C221 C222 1.373(11)
C222 C223 1.425(11)
C223 C224 1.406(10)
C224 C225 1.386(10)
C225 C226 1.481(8)
C226 C227 1.390(9)
C226 C231 1.399(10)
C227 C228 1.364(9)
C228 C229 1.391(10)
C229 C230 1.389(8)
C230 C231 1.388(8)
C232 C233 1.466(9)
C233 C234 1.411(9)
C234 C235 1.378(10)
C235 C236 1.334(11)
C236 C237 1.426(9)
C241 C242 1.417(10)
C242 C243 1.352(10)
C243 C244 1.400(8)
C244 C245 1.396(9)
C245 C246 1.472(7)
C246 C247 1.398(8)
C246 C251 1.406(8)
C247 C248 1.353(7)
C248 C249 1.406(8)
C249 C250 1.358(8)
C250 C251 1.425(7)
C252 C253 1.475(8)
C253 C254 1.381(9)
C254 C255 1.401(8)
C255 C256 1.327(10)
C256 C257 1.373(9)
S1 O1 1.427(8)
S1 O2 1.449(9)
S1 O3 1.491(9)
S1' O1' 1.384(19)
S1' O3' 1.416(16)
S1' O2' 1.642(16)
B1 F11 1.243(10)
B1 F13 1.289(12)
B1 F14 1.312(10)
B1 F12 1.412(12)
B2 F21 1.270(12)
B2 F22 1.323(11)
B2 F24 1.389(11)
B2 F23 1.440(10)
B3 F33 1.336(8)
B3 F34 1.380(9)
B3 F32 1.381(9)
B3 F31 1.389(9)
B4 F44 1.257(15)
B4 F43' 1.275(15)
B4 F42 1.324(13)
B4 F41 1.340(12)
B4 F44' 1.422(13)
B4 F43 1.587(15)
C301 C302 1.513(13)
C302 N301 1.093(12)
N302 C306 1.030(13)
C303 N303 1.123(10)
C303 C304 1.531(10)
C305 C306 1.550(16)
N304 C308 1.076(11)
C307 C308 1.395(14)
N305 C310 1.005(15)
C309 C310 1.532(18)
N306 C312 1.201(13)
C311 C312 1.435(12)
C414 C413 1.485(7)
C413 O410 1.374(6)
C411 C412 1.480(6)
C412 O410 1.371(6)
O400 C403 1.345(8)
O400 C402 1.403(9)
C401 C402 1.415(9)
C403 C404 1.364(10)
